data_7201734
loop_
_publ_author_name
'Anjos, Tania'
'Roberts-Bleming, Susan J.'
'Charlton, Adam'
'Robertson, Neil'
'Mount, Andrew R.'
'Coles, Simon J.'
'Hursthouse, Michael B.'
'Kalaji, Maher'
'Murphy, Patrick J.'

_publ_section_title
;
 Nickel dithiolenes containing pendant thiophene units: precursors to
 dithiolene--polythiophene hybrid materials
;
_journal_issue 4
_journal_name_full 'Journal of Materials Chemistry'
_journal_page_first 475
_journal_paper_doi 10.1039/b714372a
_journal_volume 18
_journal_year 2008
_chemical_formula_sum 'C20 H12 Ni S8'
_chemical_formula_weight 567.49
_chemical_name_common 'C20 H8 Ni1 S8'
_chemical_name_systematic
;
?
;
_space_group_IT_number 2
_symmetry_cell_setting triclinic
_symmetry_space_group_name_Hall '-P 1'
_symmetry_space_group_name_H-M 'P -1'
_atom_sites_solution_hydrogens geom
_atom_sites_solution_primary direct
_atom_sites_solution_secondary difmap
_audit_creation_method SHELXL-97
_cell_angle_alpha 90.14(3)
_cell_angle_beta 100.37(3)
_cell_angle_gamma 93.73(3)
_cell_formula_units_Z 2
_cell_length_a 9.5217(19)
_cell_length_b 9.810(2)
_cell_length_c 11.985(2)
_cell_measurement_reflns_used 6467
_cell_measurement_temperature 150(2)
_cell_measurement_theta_max 27.48
_cell_measurement_theta_min 2.91
_cell_volume 1098.8(4)
_computing_cell_refinement 'DENZO, COLLECT'
_computing_data_collection 'DENZO (Otwinowski & Minor, 1997) & COLLECT (Hooft, 1998)'
_computing_data_reduction 'DENZO, COLLECT'
_computing_structure_refinement 'SHELXL-97 (Sheldrick, 1997)'
_computing_structure_solution 'SHELXS-97 (Sheldrick, 1997)'
_diffrn_ambient_temperature 150(2)
_diffrn_detector_area_resol_mean 9.091
_diffrn_measured_fraction_theta_full 0.995
_diffrn_measured_fraction_theta_max 0.995
_diffrn_measurement_device_type 'Nonius KappaCCD Area Detector'
_diffrn_measurement_method '\f and \w scans to fill Ewald Sphere'
_diffrn_radiation_monochromator graphite
_diffrn_radiation_source 'Nonius FR591 rotating anode'
_diffrn_radiation_type MoK\a
_diffrn_radiation_wavelength 0.71073
_diffrn_reflns_av_R_equivalents 0.0335
_diffrn_reflns_av_sigmaI/netI 0.0389
_diffrn_reflns_limit_h_max 12
_diffrn_reflns_limit_h_min -12
_diffrn_reflns_limit_k_max 12
_diffrn_reflns_limit_k_min -12
_diffrn_reflns_limit_l_max 15
_diffrn_reflns_limit_l_min -14
_diffrn_reflns_number 13623
_diffrn_reflns_theta_full 27.49
_diffrn_reflns_theta_max 27.49
_diffrn_reflns_theta_min 2.91
_exptl_absorpt_coefficient_mu 1.650
_exptl_absorpt_correction_T_max 0.9522
_exptl_absorpt_correction_T_min 0.6737
_exptl_absorpt_correction_type multi-scan
_exptl_absorpt_process_details 'SORTAV (Blessing, 1997)'
_exptl_crystal_colour black
_exptl_crystal_density_diffrn 1.715
_exptl_crystal_density_method 'not measured'
_exptl_crystal_description block
_exptl_crystal_F_000 576
_exptl_crystal_size_max 0.26
_exptl_crystal_size_mid 0.16
_exptl_crystal_size_min 0.03
_refine_diff_density_max 0.527
_refine_diff_density_min -0.695
_refine_diff_density_rms 0.094
_refine_ls_extinction_method none
_refine_ls_goodness_of_fit_ref 1.052
_refine_ls_hydrogen_treatment constr
_refine_ls_matrix_type full
_refine_ls_number_parameters 266
_refine_ls_number_reflns 5027
_refine_ls_number_restraints 0
_refine_ls_restrained_S_all 1.052
_refine_ls_R_factor_all 0.0428
_refine_ls_R_factor_gt 0.0356
_refine_ls_shift/su_max 0.002
_refine_ls_shift/su_mean 0.000
_refine_ls_structure_factor_coef Fsqd
_refine_ls_weighting_details 'calc w=1/[\s^2^(Fo^2^)+(0.0486P)^2^+0.7792P] where P=(Fo^2^+2Fc^2^)/3'
_refine_ls_weighting_scheme calc
_refine_ls_wR_factor_gt 0.0928
_refine_ls_wR_factor_ref 0.0977
_reflns_number_gt 4342
_reflns_number_total 5027
_reflns_threshold_expression >2sigma(I)
_cod_data_source_file b714372a.txt
_cod_data_source_block Nib3ted
_cod_depositor_comments
;
The following automatic conversions were performed:
'_symmetry_cell_setting' value 'Triclinic' changed to 'triclinic'
according to '/home/saulius/struct/CIF-dictionaries/cif_core.dic'
dictionary named 'cif_core.dic' version 2.4.1 from 2010-06-29.

Automatic conversion script
Id: cif_fix_enum 1527 2010-12-29 10:47:43Z saulius 
;
_cod_original_sg_symbol_H-M P-1
_cod_database_code 7201734

loop_
_symmetry_equiv_pos_as_xyz
'x, y, z'
'-x, -y, -z'

loop_
_atom_site_label
_atom_site_type_symbol
_atom_site_fract_x
_atom_site_fract_y
_atom_site_fract_z
_atom_site_U_iso_or_equiv
_atom_site_adp_type
_atom_site_occupancy
_atom_site_symmetry_multiplicity
_atom_site_calc_flag
_atom_site_refinement_flags
_atom_site_disorder_assembly
_atom_site_disorder_group
Ni1 Ni 0.23542(3) 0.06473(3) 0.05023(2) 0.02044(10) Uani 1 1 d . . .
S1 S 0.17144(6) 0.06562(5) 0.21137(5) 0.02138(13) Uani 1 1 d . . .
S2 S 0.32626(6) 0.26742(5) 0.07645(5) 0.02192(13) Uani 1 1 d . . .
S3 S 0.15659(6) -0.14293(5) 0.02737(5) 0.02103(13) Uani 1 1 d . . .
S4 S 0.30407(6) 0.06452(6) -0.10926(5) 0.02498(14) Uani 1 1 d . . .
S5 S 0.13411(8) 0.20923(8) 0.57963(6) 0.0291(3) Uani 0.736(3) 1 d P A 1
C4 C 0.11987(15) 0.37529(14) 0.53885(12) 0.0319(5) Uani 0.736(3) 1 d P A 1
H4 H 0.0916 0.4486 0.5798 0.038 Uiso 0.736(3) 1 calc PR A 1
C4' C 0.13411(8) 0.20923(8) 0.57963(6) 0.0291(3) Uani 0.264(3) 1 d P A 2
H4' H 0.1191 0.1646 0.6472 0.035 Uiso 0.264(3) 1 calc PR A 2
S5' S 0.11987(15) 0.37529(14) 0.53885(12) 0.0319(5) Uani 0.264(3) 1 d P A 2
S6 S 0.41448(7) 0.71196(7) 0.24488(6) 0.0289(2) Uani 0.829(3) 1 d P B 1
C9 C 0.50309(18) 0.63624(19) 0.35561(15) 0.0350(6) Uani 0.829(3) 1 d P B 1
H9 H 0.5708 0.6799 0.4150 0.042 Uiso 0.829(3) 1 calc PR B 1
C9' C 0.41448(7) 0.71196(7) 0.24488(6) 0.0289(2) Uani 0.171(3) 1 d P B 2
H9' H 0.4122 0.8052 0.2238 0.035 Uiso 0.171(3) 1 calc PR B 2
S6' S 0.50309(18) 0.63624(19) 0.35561(15) 0.0350(6) Uani 0.171(3) 1 d P B 2
S7 S 0.06201(7) -0.58282(6) -0.15908(6) 0.03163(15) Uani 1 1 d . . .
S8 S 0.42346(12) -0.13636(11) -0.43738(11) 0.0318(4) Uani 0.414(3) 1 d P C 1
C19 C 0.26250(9) -0.22171(9) -0.47623(8) 0.0278(3) Uani 0.414(3) 1 d P C 1
H19 H 0.2212 -0.2676 -0.5454 0.033 Uiso 0.414(3) 1 calc PR C 1
C19' C 0.42346(12) -0.13636(11) -0.43738(11) 0.0318(4) Uani 0.586(3) 1 d P C 2
H19' H 0.4977 -0.1216 -0.4802 0.038 Uiso 0.586(3) 1 calc PR C 2
S8' S 0.26250(9) -0.22171(9) -0.47623(8) 0.0278(3) Uani 0.586(3) 1 d P C 2
C1 C 0.2304(2) 0.2230(2) 0.27087(18) 0.0188(4) Uani 1 1 d . . .
C2 C 0.1954(2) 0.2511(2) 0.38263(18) 0.0193(4) Uani 1 1 d . A .
C3 C 0.1829(2) 0.1507(2) 0.46244(19) 0.0245(5) Uani 1 1 d . . .
H3 H 0.2004 0.0579 0.4514 0.029 Uiso 1 1 calc R A 1
C5 C 0.1627(2) 0.3799(2) 0.42189(19) 0.0223(4) Uani 1 1 d . . .
H5 H 0.1670 0.4613 0.3795 0.027 Uiso 1 1 calc R A 1
C6 C 0.3017(2) 0.3149(2) 0.20834(18) 0.0186(4) Uani 1 1 d . . .
C7 C 0.3604(2) 0.4539(2) 0.24507(18) 0.0187(4) Uani 1 1 d . B .
C8 C 0.3287(2) 0.5678(2) 0.1812(2) 0.0256(5) Uani 1 1 d . . .
H8 H 0.2661 0.5659 0.1098 0.031 Uiso 1 1 calc R B 1
C10 C 0.4589(2) 0.4873(2) 0.34672(19) 0.0220(4) Uani 1 1 d . . .
H10 H 0.4925 0.4226 0.4024 0.026 Uiso 1 1 calc R B 1
C11 C 0.1997(2) -0.1935(2) -0.09749(18) 0.0189(4) Uani 1 1 d . . .
C12 C 0.1751(2) -0.3394(2) -0.12809(18) 0.0181(4) Uani 1 1 d . . .
C13 C 0.0514(2) -0.4164(2) -0.12304(19) 0.0213(4) Uani 1 1 d . . .
H13 H -0.0308 -0.3811 -0.1019 0.026 Uiso 1 1 calc R . .
C14 C 0.2324(2) -0.5594(2) -0.17991(16) 0.0177(4) Uani 1 1 d . . .
H14 H 0.2877 -0.6291 -0.2010 0.021 Uiso 1 1 calc R . .
C15 C 0.2809(2) -0.4195(2) -0.16106(19) 0.0239(5) Uani 1 1 d . . .
H15 H 0.3734 -0.3836 -0.1695 0.029 Uiso 1 1 calc R . .
C16 C 0.2626(2) -0.0968(2) -0.16245(19) 0.0199(4) Uani 1 1 d . . .
C17 C 0.2932(2) -0.1272(2) -0.27537(19) 0.0198(4) Uani 1 1 d . C .
C18 C 0.1979(2) -0.2022(2) -0.35902(19) 0.0250(5) Uani 1 1 d . . .
H18 H 0.1058 -0.2380 -0.3493 0.030 Uiso 1 1 calc R C 1
C20 C 0.4207(2) -0.0868(2) -0.3121(2) 0.0242(5) Uani 1 1 d . . .
H20 H 0.4978 -0.0349 -0.2665 0.029 Uiso 1 1 calc R C 1

loop_
_atom_site_aniso_label
_atom_site_aniso_U_11
_atom_site_aniso_U_22
_atom_site_aniso_U_33
_atom_site_aniso_U_23
_atom_site_aniso_U_13
_atom_site_aniso_U_12
Ni1 0.02552(17) 0.01593(16) 0.01949(17) -0.00244(11) 0.00426(12) -0.00191(11)
S1 0.0248(3) 0.0163(3) 0.0233(3) -0.0019(2) 0.0064(2) -0.0022(2)
S2 0.0284(3) 0.0178(3) 0.0193(3) -0.0020(2) 0.0052(2) -0.0035(2)
S3 0.0265(3) 0.0168(3) 0.0205(3) -0.0013(2) 0.0072(2) -0.0014(2)
S4 0.0343(3) 0.0176(3) 0.0231(3) -0.0021(2) 0.0086(2) -0.0066(2)
S5 0.0297(4) 0.0320(4) 0.0261(4) 0.0030(3) 0.0057(3) 0.0049(3)
C4 0.0309(8) 0.0298(8) 0.0324(8) -0.0006(6) -0.0024(6) 0.0061(5)
C4' 0.0297(4) 0.0320(4) 0.0261(4) 0.0030(3) 0.0057(3) 0.0049(3)
S5' 0.0309(8) 0.0298(8) 0.0324(8) -0.0006(6) -0.0024(6) 0.0061(5)
S6 0.0311(4) 0.0179(4) 0.0364(4) 0.0022(3) 0.0038(3) -0.0026(3)
C9 0.0254(9) 0.0492(11) 0.0299(10) -0.0122(8) 0.0023(7) 0.0081(7)
C9' 0.0311(4) 0.0179(4) 0.0364(4) 0.0022(3) 0.0038(3) -0.0026(3)
S6' 0.0254(9) 0.0492(11) 0.0299(10) -0.0122(8) 0.0023(7) 0.0081(7)
S7 0.0373(3) 0.0223(3) 0.0353(4) -0.0002(2) 0.0089(3) -0.0044(2)
S8 0.0295(6) 0.0231(6) 0.0465(8) 0.0048(5) 0.0157(5) 0.0051(4)
C19 0.0300(5) 0.0247(5) 0.0293(5) -0.0001(3) 0.0059(3) 0.0038(3)
C19' 0.0295(6) 0.0231(6) 0.0465(8) 0.0048(5) 0.0157(5) 0.0051(4)
S8' 0.0300(5) 0.0247(5) 0.0293(5) -0.0001(3) 0.0059(3) 0.0038(3)
C1 0.0162(10) 0.0178(10) 0.0217(11) -0.0024(8) 0.0012(8) 0.0032(8)
C2 0.0169(10) 0.0184(10) 0.0219(11) -0.0005(8) 0.0012(8) 0.0019(8)
C3 0.0249(11) 0.0226(11) 0.0264(12) 0.0022(9) 0.0044(9) 0.0040(9)
C5 0.0191(10) 0.0213(11) 0.0270(12) -0.0015(9) 0.0043(9) 0.0039(8)
C6 0.0193(10) 0.0151(10) 0.0203(11) -0.0006(8) -0.0003(8) 0.0032(8)
C7 0.0181(10) 0.0177(10) 0.0206(11) -0.0013(8) 0.0049(8) 0.0001(8)
C8 0.0283(12) 0.0189(11) 0.0269(12) -0.0009(9) -0.0012(9) -0.0002(9)
C10 0.0221(11) 0.0210(10) 0.0221(11) -0.0018(8) 0.0017(8) 0.0022(8)
C11 0.0168(10) 0.0185(10) 0.0211(11) -0.0014(8) 0.0024(8) 0.0012(8)
C12 0.0211(10) 0.0181(10) 0.0155(10) -0.0005(8) 0.0043(8) 0.0019(8)
C13 0.0211(10) 0.0188(10) 0.0242(11) -0.0018(8) 0.0048(8) 0.0001(8)
C14 0.0253(11) 0.0206(10) 0.0099(9) 0.0007(8) 0.0070(8) 0.0105(8)
C15 0.0226(11) 0.0231(11) 0.0274(12) -0.0009(9) 0.0085(9) 0.0022(8)
C16 0.0169(10) 0.0179(10) 0.0240(11) -0.0015(8) 0.0021(8) -0.0009(8)
C17 0.0219(10) 0.0146(10) 0.0230(11) 0.0020(8) 0.0044(8) 0.0017(8)
C18 0.0220(11) 0.0300(12) 0.0232(12) -0.0007(9) 0.0060(9) -0.0018(9)
C20 0.0212(11) 0.0186(11) 0.0330(13) 0.0023(9) 0.0056(9) -0.0006(8)

loop_
_atom_type_symbol
_atom_type_description
_atom_type_scat_dispersion_real
_atom_type_scat_dispersion_imag
_atom_type_scat_source
C C 0.0033 0.0016 'International Tables Vol C Tables 4.2.6.8 and 6.1.1.4'
H H 0.0000 0.0000 'International Tables Vol C Tables 4.2.6.8 and 6.1.1.4'
S S 0.1246 0.1234 'International Tables Vol C Tables 4.2.6.8 and 6.1.1.4'
Ni Ni 0.3393 1.1124 'International Tables Vol C Tables 4.2.6.8 and 6.1.1.4'

loop_
_geom_angle_atom_site_label_1
_geom_angle_atom_site_label_2
_geom_angle_atom_site_label_3
_geom_angle
_geom_angle_site_symmetry_1
_geom_angle_site_symmetry_3
_geom_angle_publ_flag
S2 Ni1 S3 176.58(3) . . ?
S2 Ni1 S1 91.27(4) . . ?
S3 Ni1 S1 89.11(4) . . ?
S2 Ni1 S4 88.14(4) . . ?
S3 Ni1 S4 91.41(4) . . ?
S1 Ni1 S4 178.78(2) . . ?
C1 S1 Ni1 105.66(8) . . ?
C6 S2 Ni1 105.81(8) . . ?
C11 S3 Ni1 105.27(8) . . ?
C16 S4 Ni1 105.43(8) . . ?
C3 S5 C4 97.13(11) . . ?
C5 C4 S5 104.83(12) . . ?
C9 S6 C8 96.18(11) . . ?
C10 C9 S6 108.26(14) . . ?
C14 S7 C13 93.97(11) . . ?
C20 S8 C19 103.09(11) . . ?
C18 C19 S8 99.39(10) . . ?
C6 C1 C2 125.47(19) . . ?
C6 C1 S1 118.11(16) . . ?
C2 C1 S1 116.36(16) . . ?
C3 C2 C5 110.9(2) . . ?
C3 C2 C1 123.35(19) . . ?
C5 C2 C1 125.6(2) . . ?
C2 C3 S5 113.42(17) . . ?
C2 C5 C4 113.64(18) . . ?
C1 C6 C7 126.01(19) . . ?
C1 C6 S2 119.14(16) . . ?
C7 C6 S2 114.85(16) . . ?
C8 C7 C10 111.59(19) . . ?
C8 C7 C6 123.06(19) . . ?
C10 C7 C6 125.3(2) . . ?
C7 C8 S6 111.97(17) . . ?
C7 C10 C9 111.92(19) . . ?
C16 C11 C12 123.51(19) . . ?
C16 C11 S3 119.01(16) . . ?
C12 C11 S3 117.40(16) . . ?
C13 C12 C15 111.73(19) . . ?
C13 C12 C11 124.45(19) . . ?
C15 C12 C11 123.74(19) . . ?
C12 C13 S7 112.06(17) . . ?
C15 C14 S7 109.74(15) . . ?
C14 C15 C12 112.49(19) . . ?
C11 C16 C17 123.28(19) . . ?
C11 C16 S4 118.69(16) . . ?
C17 C16 S4 118.03(16) . . ?
C18 C17 C20 111.7(2) . . ?
C18 C17 C16 123.6(2) . . ?
C20 C17 C16 124.7(2) . . ?
C17 C18 C19 112.68(17) . . ?
C17 C20 S8 113.12(18) . . ?

loop_
_geom_bond_atom_site_label_1
_geom_bond_atom_site_label_2
_geom_bond_distance
_geom_bond_site_symmetry_2
_geom_bond_publ_flag
Ni1 S2 2.1156(8) . ?
Ni1 S3 2.1243(8) . ?
Ni1 S1 2.1274(8) . ?
Ni1 S4 2.1286(8) . ?
S1 C1 1.716(2) . ?
S2 C6 1.707(2) . ?
S3 C11 1.702(2) . ?
S4 C16 1.700(2) . ?
S5 C3 1.669(2) . ?
S5 C4 1.7088(17) . ?
C4 C5 1.529(3) . ?
S6 C9 1.646(2) . ?
S6 C8 1.694(2) . ?
C9 C10 1.492(3) . ?
S7 C14 1.687(2) . ?
S7 C13 1.702(2) . ?
S8 C20 1.582(3) . ?
S8 C19 1.6855(15) . ?
C19 C18 1.647(2) . ?
C1 C6 1.393(3) . ?
C1 C2 1.467(3) . ?
C2 C3 1.389(3) . ?
C2 C5 1.421(3) . ?
C6 C7 1.475(3) . ?
C7 C8 1.375(3) . ?
C7 C10 1.420(3) . ?
C11 C16 1.400(3) . ?
C11 C12 1.470(3) . ?
C12 C13 1.369(3) . ?
C12 C15 1.426(3) . ?
C14 C15 1.423(3) . ?
C16 C17 1.469(3) . ?
C17 C18 1.397(3) . ?
C17 C20 1.399(3) . ?
